data_4126288
loop_
_publ_author_name
'Siegelman, Rebecca L.'
'McDonald, Thomas M.'
'Gonzalez, Miguel I.'
'Martell, Jeffrey'
'Milner, Phillip J.'
'Mason, Jarad A.'
'Berger, Adam H.'
'Bhown, Abhoyjit S.'
'Long, Jeffrey R.'

_publ_section_title
;
 Controlling Cooperative CO2 Adsorption in Diamine-Appended Mg2(dobpdc)
 Metal-Organic Frameworks.
;
_journal_name_full 'Journal of the American Chemical Society'
_journal_paper_doi 10.1021/jacs.7b05858
_journal_year 2017
_chemical_formula_moiety '(C23.89 H32.37 N3.30 O6.80 Zn2), 0.8(H2O)'
_chemical_formula_sum 'C23.89 H33.97 N3.3 O6.8 Zn2'
_chemical_formula_weight 606.88
_chemical_name_common Zn2(dobpdc)(ee-2)1.65
_space_group_crystal_system trigonal
_space_group_IT_number 154
_space_group_name_Hall 'P 32 2"'
_space_group_name_H-M_alt 'P 32 2 1'
_symmetry_space_group_name_Hall 'P 32 2"'
_symmetry_space_group_name_H-M 'P 32 2 1'
_atom_sites_solution_hydrogens geom
_atom_sites_solution_primary 'intrinsic phasing'
_atom_sites_solution_secondary difmap
_audit_creation_date 2016-12-11
_audit_creation_method
;
Olex2 1.2
(compiled 2016.11.30 svn.r3368 for OlexSys, GUI svn.r5269)
;
_cell_angle_alpha 90
_cell_angle_beta 90
_cell_angle_gamma 120
_cell_formula_units_Z 3
_cell_length_a 21.6620(6)
_cell_length_b 21.6620(6)
_cell_length_c 6.8262(2)
_cell_measurement_reflns_used 9933
_cell_measurement_temperature 100
_cell_measurement_theta_max 37.968
_cell_measurement_theta_min 2.706
_cell_volume 2774.00(14)
_computing_cell_refinement 'SAINT v8.34A (Bruker, 2013)'
_computing_data_collection 'Bruker APEX II'
_computing_data_reduction 'SAINT v8.34A (Bruker, 2013)'
_computing_molecular_graphics 'Olex2 (Dolomanov et al., 2009)'
_computing_publication_material 'Olex2 (Dolomanov et al., 2009)'
_computing_structure_refinement 'ShelXL (Sheldrick, 2015)'
_computing_structure_solution 'ShelXT (Sheldrick, 2015)'
_diffrn_ambient_temperature 100
_diffrn_detector_area_resol_mean 10.42
_diffrn_measured_fraction_theta_full 0.999
_diffrn_measured_fraction_theta_max 0.998
_diffrn_measurement_device_type 'Bruker PHOTON100 CMOS diffractometer'
_diffrn_measurement_method '\f and \w scans'
_diffrn_radiation_monochromator 'silicon 111'
_diffrn_radiation_type synchrotron
_diffrn_radiation_wavelength 0.8856
_diffrn_reflns_av_R_equivalents 0.0581
_diffrn_reflns_av_unetI/netI 0.0406
_diffrn_reflns_Laue_measured_fraction_full 0.999
_diffrn_reflns_Laue_measured_fraction_max 0.998
_diffrn_reflns_limit_h_max 29
_diffrn_reflns_limit_h_min -30
_diffrn_reflns_limit_k_max 30
_diffrn_reflns_limit_k_min -30
_diffrn_reflns_limit_l_max 9
_diffrn_reflns_limit_l_min -9
_diffrn_reflns_number 37787
_diffrn_reflns_point_group_measured_fraction_full 1.000
_diffrn_reflns_point_group_measured_fraction_max 0.998
_diffrn_reflns_theta_full 32.097
_diffrn_reflns_theta_max 37.968
_diffrn_reflns_theta_min 2.343
_diffrn_source 'Advanced Light Source station 11.3.1'
_diffrn_standards_number 0
_exptl_absorpt_coefficient_mu 2.399
_exptl_absorpt_correction_T_max 0.983
_exptl_absorpt_correction_T_min 0.887
_exptl_absorpt_correction_type multi-scan
_exptl_absorpt_process_details
;
SADABS-2014/5 (Bruker,2014) was used for absorption correction.
wR2(int) was 0.1349 before and 0.0634 after correction.
The Ratio of minimum to maximum transmission is 0.9025.
The \l/2 correction factor is Not present.
;
_exptl_crystal_colour 'pale yellow'
_exptl_crystal_colour_modifier pale
_exptl_crystal_colour_primary yellow
_exptl_crystal_density_diffrn 1.099
_exptl_crystal_description prism
_exptl_crystal_F_000 953
_exptl_crystal_size_max 0.043
_exptl_crystal_size_mid 0.0071
_exptl_crystal_size_min 0.0071
_refine_diff_density_max 0.431
_refine_diff_density_min -0.779
_refine_diff_density_rms 0.071
_refine_ls_abs_structure_details
;
 Refined as an inversion twin.
;
_refine_ls_abs_structure_Flack 0.468(15)
_refine_ls_extinction_method none
_refine_ls_goodness_of_fit_ref 1.053
_refine_ls_hydrogen_treatment constr
_refine_ls_matrix_type full
_refine_ls_number_parameters 294
_refine_ls_number_reflns 5217
_refine_ls_number_restraints 344
_refine_ls_restrained_S_all 1.038
_refine_ls_R_factor_all 0.0509
_refine_ls_R_factor_gt 0.0398
_refine_ls_shift/su_max 0.001
_refine_ls_shift/su_mean 0.000
_refine_ls_structure_factor_coef Fsqd
_refine_ls_weighting_details 'w=1/[\s^2^(Fo^2^)+(0.0472P)^2^+1.2480P] where P=(Fo^2^+2Fc^2^)/3'
_refine_ls_weighting_scheme calc
_refine_ls_wR_factor_gt 0.0902
_refine_ls_wR_factor_ref 0.0944
_reflns_Friedel_coverage 0.863
_reflns_Friedel_fraction_full 1.000
_reflns_Friedel_fraction_max 0.998
_reflns_number_gt 4476
_reflns_number_total 5217
_reflns_threshold_expression 'I > 2\s(I)'
_cod_data_source_file ja7b05858_si_009.cif
_cod_data_source_block rls009s
_cod_original_cell_volume 2774.00(17)
_cod_original_formula_sum 'C23.89 H33.97 N3.30 O6.80 Zn2'
_cod_database_code 4126288
_shelx_space_group_comment
;
The symmetry employed for this shelxl refinement is uniquely defined
by the following loop, which should always be used as a source of
symmetry information in preference to the above space-group names.
They are only intended as comments.
;
_shelx_estimated_absorpt_t_max 0.983
_shelx_estimated_absorpt_t_min 0.904
_olex2_refinement_description
;
1. Twinned data refinement
 Scales: 0.532(15) 0.468(15)
2. Fixed Uiso
 At 1.2 times of:
  All C(H) groups, All C(H,H) groups, All C(H,H,H,H,H,H) groups, All N(H,H,H,
  H) groups
 At 1.5 times of:
  All C(H,H,H) groups
3. Restrained distances
 N2B-C9B = N2B-C10B = N2B-C12B = N2C-C9A = N2C-C10C = N2C-C12C = N2A-C10A =
 N2A-C12A = N2A-C9A
 1.47 with sigma of 0.02
 C11B-C10B = C10C-C11C = C12B-C13B = C12C-C13C = C12A-C13A = C10A-C11A
 1.58 with sigma of 0.02
 C9B-C10B \\sim C9B-C12B \\sim C12B-C10B
 with sigma of 0.02
 N2B-C11B \\sim N2B-C13B
 with sigma of 0.02
 C9A-C12C \\sim C9A-C10C \\sim C12C-C10C
 with sigma of 0.02
 N2C-C13C \\sim N2C-C11C
 with sigma of 0.02
4. Uiso/Uaniso restraints and constraints
N1 \\sim N2B \\sim C8B \\sim C9B \\sim C10B \\sim C11B \\sim C12B \\sim C13B
\\sim N2C \\sim C10C \\sim C11C \\sim C12C \\sim C13C \\sim N2A \\sim C10A
\\sim C11A \\sim C12A \\sim C13A \\sim C8A \\sim C9A: within 2A with sigma of
0.04 and sigma for terminal atoms of 0.08
5. Rigid body (RIGU) restrains
 N2B, C8B, C9B, C10B, C11B, C12B, C13B, N2C, C10C, C11C, C12C, C13C, N2A, C10A,
  C11A, C12A, C13A, C8A, C9A
 with sigma for 1-2 distances of 0.004 and sigma for 1-3 distances of 0.004
6. Others
 Sof(N2C)=Sof(C10C)=Sof(H10C)=Sof(H10D)=Sof(C11C)=Sof(H11G)=Sof(H11H)=
 Sof(H11I)=Sof(H11J)=Sof(H11K)=Sof(H11L)=Sof(C12C)=Sof(H12C)=Sof(H12D)=
 Sof(C13C)=Sof(H13G)=Sof(H13H)=Sof(H13I)=Sof(H13J)=Sof(H13K)=Sof(H13L)=0.45*
 FVAR(2)
 Sof(N2A)=Sof(C10A)=Sof(H10E)=Sof(H10F)=Sof(C11A)=Sof(H11M)=Sof(H11N)=
 Sof(H11O)=Sof(C12A)=Sof(H12E)=Sof(H12F)=Sof(C13A)=Sof(H13M)=Sof(H13N)=
 Sof(H13O)=Sof(H13P)=Sof(H13Q)=Sof(H13R)=0.55*FVAR(2)
 Sof(H1BC)=Sof(H1BD)=Sof(C8A)=Sof(H8AA)=Sof(H8AB)=Sof(C9A)=FVAR(1)
 Sof(H11A)=Sof(H11B)=Sof(H11C)=Sof(H11D)=Sof(H11E)=Sof(H11F)=Sof(H13A)=
 Sof(H13B)=Sof(H13C)=Sof(H13D)=Sof(H13E)=Sof(H13F)=0.5*FVAR(3)
 Sof(H1AA)=Sof(H1AB)=Sof(N2B)=Sof(C8B)=Sof(H8BA)=Sof(H8BB)=Sof(C9B)=Sof(H9BA)=
 Sof(H9BB)=Sof(C10B)=Sof(H10A)=Sof(H10B)=Sof(C11B)=Sof(C12B)=Sof(H12A)=
 Sof(H12B)=Sof(C13B)=FVAR(2)
7.a Secondary CH2 refined with riding coordinates:
 N1(H1BC,H1BD), N1(H1AA,H1AB), C8B(H8BA,H8BB), C9B(H9BA,H9BB), C10B(H10A,H10B),
  C12B(H12A,H12B), C10C(H10C,H10D), C12C(H12C,H12D), C10A(H10E,H10F), C12A(H12E,
 H12F), C8A(H8AA,H8AB)
7.b Aromatic/amide H refined with riding coordinates:
 C3(H3), C5(H5), C6(H6)
7.c Disordered Me refined with riding coordinates:
 C11B(H11A,H11B,H11C,H11D,H11E,H11F), C13B(H13A,H13B,H13C,H13D,H13E,H13F),
 C11C(H11G,H11H,H11I,H11J,H11K,H11L), C13C(H13G,H13H,H13I,H13J,H13K,H13L),
 C13A(H13M,H13N,H13O,H13P,H13Q,H13R)
7.d Idealised Me refined as rotating group:
 C11A(H11M,H11N,H11O)
;
_shelx_shelxl_version_number 2016/6
_olex2_submission_special_instructions 'No special instructions were received'

loop_
_space_group_symop_operation_xyz
'x, y, z'
'-y, x-y, z+2/3'
'-x+y, -x, z+1/3'
'y, x, -z'
'x-y, -y, -z+1/3'
'-x, -x+y, -z+2/3'

loop_
_atom_site_label
_atom_site_type_symbol
_atom_site_fract_x
_atom_site_fract_y
_atom_site_fract_z
_atom_site_U_iso_or_equiv
_atom_site_adp_type
_atom_site_occupancy
_atom_site_site_symmetry_order
_atom_site_calc_flag
_atom_site_refinement_flags_posn
_atom_site_refinement_flags_adp
_atom_site_refinement_flags_occupancy
_atom_site_disorder_assembly
_atom_site_disorder_group
Zn1 Zn 0.72267(2) 0.33110(2) 0.31223(5) 0.01589(11) Uani 1 1 d . . . . .
O1 O 0.76036(15) 0.41773(14) 1.1279(3) 0.0174(6) Uani 1 1 d . . . . .
O2 O 0.71367(16) 0.35090(16) 0.7723(3) 0.0164(5) Uani 1 1 d . . . . .
O3 O 0.79341(14) 0.38077(15) 0.5341(3) 0.0203(6) Uani 1 1 d . . . . .
N1 N 0.7865(3) 0.2930(2) 0.1836(6) 0.0426(11) Uani 1 1 d . U . . .
H1BC H 0.765106 0.270945 0.069541 0.051 Uiso 0.582(12) 1 calc R . P A -1
H1BD H 0.829011 0.331718 0.151103 0.051 Uiso 0.582(12) 1 calc R . P A -1
H1AA H 0.831159 0.331728 0.186547 0.051 Uiso 0.240(9) 1 calc R . P A -4
H1AB H 0.786774 0.262853 0.276191 0.051 Uiso 0.240(9) 1 calc R . P A -4
C1 C 0.8240(2) 0.4468(2) 1.0411(5) 0.0188(8) Uani 1 1 d . . . . .
C2 C 0.8349(2) 0.4356(2) 0.8413(5) 0.0185(7) Uani 1 1 d . . . . .
C3 C 0.9043(2) 0.4713(2) 0.7651(5) 0.0227(8) Uani 1 1 d . . . . .
H3 H 0.910878 0.464304 0.631060 0.027 Uiso 1 1 calc R . . . .
C4 C 0.9638(2) 0.5162(2) 0.8756(5) 0.0245(9) Uani 1 1 d . . . . .
C5 C 0.9528(2) 0.5257(3) 1.0738(5) 0.0300(10) Uani 1 1 d . . . . .
H5 H 0.992457 0.555702 1.154165 0.036 Uiso 1 1 calc R . . . .
C6 C 0.8843(2) 0.4914(3) 1.1536(5) 0.0269(9) Uani 1 1 d . . . . .
H6 H 0.878380 0.498549 1.287999 0.032 Uiso 1 1 calc R . . . .
C7 C 0.7766(2) 0.3863(2) 0.7076(5) 0.0157(7) Uani 1 1 d . . . . .
N2B N 0.8279(17) 0.1801(19) 0.109(7) 0.131(10) Uani 0.240(9) 1 d D U P A -4
C8B C 0.7857(19) 0.2609(18) 0.014(3) 0.058(6) Uani 0.240(9) 1 d . U P A -4
H8BA H 0.793413 0.295366 -0.091260 0.069 Uiso 0.240(9) 1 calc R . P A -4
H8BB H 0.736376 0.220689 -0.002103 0.069 Uiso 0.240(9) 1 calc R . P A -4
C9B C 0.832(2) 0.2329(19) -0.028(4) 0.093(9) Uani 0.240(9) 1 d D U P A -4
H9BA H 0.881886 0.273041 -0.030649 0.112 Uiso 0.240(9) 1 calc R . P A -4
H9BB H 0.820783 0.211482 -0.160465 0.112 Uiso 0.240(9) 1 calc R . P A -4
C10B C 0.895(2) 0.178(2) 0.127(10) 0.179(17) Uani 0.240(9) 1 d D U P A -4
H10A H 0.905917 0.161295 0.004615 0.215 Uiso 0.240(9) 1 calc R . P A -4
H10B H 0.892292 0.146947 0.236391 0.215 Uiso 0.240(9) 1 calc R . P A -4
C11B C 0.955(4) 0.260(3) 0.171(13) 0.25(3) Uani 0.240(9) 1 d D U P A -4
H11A H 1.001863 0.263710 0.185184 0.303 Uiso 0.120(4) 1 calc R . P A -4
H11B H 0.956891 0.290565 0.062018 0.303 Uiso 0.120(4) 1 calc R . P A -4
H11C H 0.943356 0.276312 0.292265 0.303 Uiso 0.120(4) 1 calc R . P A -4
H11D H 0.932877 0.290015 0.174461 0.303 Uiso 0.120(4) 1 calc R . P A -4
H11E H 0.977849 0.263160 0.297627 0.303 Uiso 0.120(4) 1 calc R . P A -4
H11F H 0.991384 0.277413 0.067379 0.303 Uiso 0.120(4) 1 calc R . P A -4
C12B C 0.764(2) 0.110(2) 0.101(8) 0.146(13) Uani 0.240(9) 1 d D U P A -4
H12A H 0.728682 0.107044 0.199263 0.175 Uiso 0.240(9) 1 calc R . P A -4
H12B H 0.775734 0.072465 0.131687 0.175 Uiso 0.240(9) 1 calc R . P A -4
C13B C 0.731(3) 0.098(4) -0.110(9) 0.165(18) Uani 0.240(9) 1 d D U P A -4
H13A H 0.687544 0.050795 -0.117193 0.198 Uiso 0.120(4) 1 calc R . P A -4
H13B H 0.718532 0.134766 -0.139303 0.198 Uiso 0.120(4) 1 calc R . P A -4
H13C H 0.765446 0.100289 -0.206681 0.198 Uiso 0.120(4) 1 calc R . P A -4
H13D H 0.760137 0.139772 -0.191591 0.198 Uiso 0.120(4) 1 calc R . P A -4
H13E H 0.729149 0.055800 -0.169482 0.198 Uiso 0.120(4) 1 calc R . P A -4
H13F H 0.682235 0.090278 -0.102104 0.198 Uiso 0.120(4) 1 calc R . P A -4
N2C N 0.8025(17) 0.1793(16) 0.029(4) 0.132(10) Uani 0.262(5) 1 d D U P A -3
C10C C 0.731(2) 0.125(3) 0.099(8) 0.21(2) Uani 0.262(5) 1 d D U P A -3
H10C H 0.693204 0.135717 0.063145 0.254 Uiso 0.262(5) 1 calc R . P A -3
H10D H 0.729821 0.115718 0.241264 0.254 Uiso 0.262(5) 1 calc R . P A -3
C11C C 0.728(3) 0.063(2) -0.029(10) 0.21(3) Uani 0.262(5) 1 d D U P A -3
H11G H 0.683149 0.018533 -0.005180 0.251 Uiso 0.262(5) 1 calc R . P A -3
H11H H 0.732019 0.075240 -0.167772 0.251 Uiso 0.262(5) 1 calc R . P A -3
H11I H 0.768093 0.055538 0.007703 0.251 Uiso 0.262(5) 1 calc R . P A -3
H11J H 0.772358 0.081008 -0.104986 0.251 Uiso 0.262(5) 1 calc R . P A -3
H11K H 0.723488 0.024300 0.057606 0.251 Uiso 0.262(5) 1 calc R . P A -3
H11L H 0.687415 0.044002 -0.117869 0.251 Uiso 0.262(5) 1 calc R . P A -3
C12C C 0.825(2) 0.181(3) -0.178(5) 0.189(17) Uani 0.262(5) 1 d D U P A -3
H12C H 0.839572 0.145962 -0.206061 0.226 Uiso 0.262(5) 1 calc R . P A -3
H12D H 0.862004 0.229479 -0.219750 0.226 Uiso 0.262(5) 1 calc R . P A -3
C13C C 0.750(3) 0.160(5) -0.265(8) 0.24(3) Uani 0.262(5) 1 d D U P A -3
H13G H 0.751533 0.157521 -0.407967 0.293 Uiso 0.262(5) 1 calc R . P A -3
H13H H 0.714360 0.112924 -0.213771 0.293 Uiso 0.262(5) 1 calc R . P A -3
H13I H 0.736459 0.195202 -0.227257 0.293 Uiso 0.262(5) 1 calc R . P A -3
H13J H 0.716702 0.152910 -0.158029 0.293 Uiso 0.262(5) 1 calc R . P A -3
H13K H 0.753875 0.197508 -0.352226 0.293 Uiso 0.262(5) 1 calc R . P A -3
H13L H 0.731775 0.115230 -0.338739 0.293 Uiso 0.262(5) 1 calc R . P A -3
N2A N 0.9204(14) 0.3048(16) 0.200(5) 0.145(11) Uani 0.320(6) 1 d D U P A -2
C10A C 0.951(2) 0.326(2) 0.401(6) 0.158(13) Uani 0.320(6) 1 d D U P A -2
H10E H 0.975787 0.299762 0.436222 0.190 Uiso 0.320(6) 1 calc R . P A -2
H10F H 0.911638 0.312725 0.496280 0.190 Uiso 0.320(6) 1 calc R . P A -2
C11A C 1.004(3) 0.408(2) 0.412(8) 0.17(2) Uani 0.320(6) 1 d D U P A -2
H11M H 1.045461 0.419830 0.329729 0.261 Uiso 0.320(6) 1 calc GR . P A -2
H11N H 1.019210 0.421282 0.547943 0.261 Uiso 0.320(6) 1 calc GR . P A -2
H11O H 0.980249 0.433516 0.365274 0.261 Uiso 0.320(6) 1 calc GR . P A -2
C12A C 0.989(2) 0.334(4) 0.095(7) 0.21(2) Uani 0.320(6) 1 d D U P A -2
H12E H 1.018052 0.313492 0.139916 0.255 Uiso 0.320(6) 1 calc R . P A -2
H12F H 1.017102 0.386971 0.101255 0.255 Uiso 0.320(6) 1 calc R . P A -2
C13A C 0.955(2) 0.306(3) -0.110(7) 0.24(3) Uani 0.320(6) 1 d D U P A -2
H13M H 0.992466 0.320353 -0.208446 0.282 Uiso 0.320(6) 1 calc R . P A -2
H13N H 0.925578 0.254103 -0.106793 0.282 Uiso 0.320(6) 1 calc R . P A -2
H13O H 0.924642 0.326525 -0.144897 0.282 Uiso 0.320(6) 1 calc R . P A -2
H13P H 0.902658 0.280301 -0.098311 0.282 Uiso 0.320(6) 1 calc R . P A -2
H13Q H 0.969546 0.346551 -0.199964 0.282 Uiso 0.320(6) 1 calc R . P A -2
H13R H 0.970482 0.274129 -0.161860 0.282 Uiso 0.320(6) 1 calc R . P A -2
C8A C 0.8017(8) 0.2458(8) 0.2887(18) 0.069(4) Uani 0.582(12) 1 d . U P A -1
H8AA H 0.757284 0.199763 0.308999 0.082 Uiso 0.582(12) 1 calc R . P A -1
H8AB H 0.821700 0.266256 0.418713 0.082 Uiso 0.582(12) 1 calc R . P A -1
C9A C 0.8556(11) 0.2335(11) 0.173(3) 0.117(7) Uani 0.582(12) 1 d D U P A -1
O4 O 0.7562(12) 0.2267(11) -0.232(3) 0.129(11) Uani 0.39(2) 1 d . . . A 3

loop_
_atom_site_aniso_label
_atom_site_aniso_U_11
_atom_site_aniso_U_22
_atom_site_aniso_U_33
_atom_site_aniso_U_23
_atom_site_aniso_U_13
_atom_site_aniso_U_12
Zn1 0.0183(2) 0.0192(2) 0.00824(15) -0.00061(15) -0.00103(14) 0.00797(17)
O1 0.0163(14) 0.0247(13) 0.0087(10) -0.0005(9) 0.0018(10) 0.0085(11)
O2 0.0147(13) 0.0204(13) 0.0118(10) -0.0032(10) 0.0003(10) 0.0070(10)
O3 0.0200(13) 0.0302(16) 0.0077(10) -0.0013(10) -0.0002(9) 0.0104(11)
N1 0.050(3) 0.046(3) 0.042(2) 0.0027(19) 0.015(2) 0.031(3)
C1 0.0167(18) 0.0249(19) 0.0093(15) 0.0013(13) 0.0001(13) 0.0064(15)
C2 0.0171(18) 0.027(2) 0.0073(14) 0.0004(13) 0.0000(12) 0.0077(16)
C3 0.0193(19) 0.033(2) 0.0104(15) 0.0002(15) 0.0013(14) 0.0093(18)
C4 0.0157(18) 0.042(2) 0.0076(14) 0.0004(15) 0.0002(13) 0.0087(17)
C5 0.0193(18) 0.045(3) 0.0103(16) -0.0048(17) -0.0030(13) 0.0049(19)
C6 0.0223(19) 0.042(3) 0.0095(14) -0.0023(16) -0.0010(13) 0.0106(19)
C7 0.0175(17) 0.0195(18) 0.0096(15) 0.0010(13) 0.0004(13) 0.0089(15)
N2B 0.135(18) 0.113(17) 0.19(2) 0.048(16) 0.045(18) 0.097(14)
C8B 0.103(17) 0.077(15) 0.034(10) 0.008(10) 0.024(11) 0.075(12)
C9B 0.13(2) 0.100(17) 0.092(17) 0.010(14) 0.065(16) 0.094(15)
C10B 0.13(2) 0.15(3) 0.29(4) 0.04(3) 0.02(3) 0.09(2)
C11B 0.17(3) 0.21(4) 0.34(5) -0.04(5) 0.01(5) 0.07(3)
C12B 0.13(2) 0.12(2) 0.21(3) 0.06(2) 0.04(2) 0.084(16)
C13B 0.11(3) 0.17(4) 0.23(3) 0.04(3) 0.02(3) 0.09(3)
N2C 0.15(2) 0.106(17) 0.17(2) 0.034(17) 0.077(17) 0.093(16)
C10C 0.17(3) 0.16(3) 0.24(3) 0.03(2) 0.07(2) 0.03(2)
C11C 0.11(4) 0.16(3) 0.23(5) 0.00(3) 0.09(4) -0.02(3)
C12C 0.19(3) 0.16(3) 0.18(2) -0.02(2) 0.06(2) 0.06(3)
C13C 0.20(4) 0.20(5) 0.23(4) -0.01(4) 0.00(3) 0.03(4)
N2A 0.119(19) 0.18(2) 0.21(3) 0.06(2) 0.046(18) 0.128(19)
C10A 0.13(3) 0.17(2) 0.24(3) 0.02(3) 0.00(2) 0.12(2)
C11A 0.16(3) 0.15(2) 0.28(7) 0.02(3) 0.05(4) 0.13(2)
C12A 0.11(3) 0.25(4) 0.28(4) 0.03(4) 0.07(3) 0.10(3)
C13A 0.12(3) 0.28(6) 0.27(4) 0.03(5) 0.11(3) 0.08(4)
C8A 0.075(8) 0.072(8) 0.089(8) 0.013(7) 0.002(7) 0.060(7)
C9A 0.102(13) 0.099(13) 0.196(19) 0.021(13) 0.027(12) 0.086(12)
O4 0.18(2) 0.121(16) 0.121(16) -0.077(12) -0.096(14) 0.100(15)

loop_
_atom_type_symbol
_atom_type_description
_atom_type_scat_dispersion_real
_atom_type_scat_dispersion_imag
_atom_type_scat_source
C C 0.0060 0.0030 'ANOMDisVal Program in PLATON Spek, A. L. J. Appl. Crystallogr. 2003, 36, 7-13'
H H 0.0000 0.0000 'ANOMDisVal Program in PLATON Spek, A. L. J. Appl. Crystallogr. 2003, 36, 7-13'
N N 0.0100 0.0050 'ANOMDisVal Program in PLATON Spek, A. L. J. Appl. Crystallogr. 2003, 36, 7-13'
O O 0.0180 0.0100 'ANOMDisVal Program in PLATON Spek, A. L. J. Appl. Crystallogr. 2003, 36, 7-13'
Zn Zn 0.0350 2.0980 'ANOMDisVal Program in PLATON Spek, A. L. J. Appl. Crystallogr. 2003, 36, 7-13'

loop_
_geom_angle_atom_site_label_1
_geom_angle_atom_site_label_2
_geom_angle_atom_site_label_3
_geom_angle
_geom_angle_site_symmetry_1
_geom_angle_site_symmetry_3
Zn1 Zn1 Zn1 107.121(14) 3_665 2_654
O1 Zn1 Zn1 40.04(8) 1_554 2_654
O1 Zn1 Zn1 131.57(8) 1_554 3_665
O1 Zn1 Zn1 123.18(8) 3_664 2_654
O1 Zn1 Zn1 40.51(7) 3_664 3_665
O1 Zn1 O1 163.07(10) 3_664 1_554
O1 Zn1 O2 81.28(9) 3_664 2_654
O1 Zn1 O2 82.47(9) 1_554 3_664
O1 Zn1 O2 88.57(10) 1_554 2_654
O1 Zn1 O2 82.27(10) 3_664 3_664
O1 Zn1 N1 93.63(13) 1_554 .
O1 Zn1 N1 95.66(14) 3_664 .
O2 Zn1 Zn1 43.04(6) 2_654 3_665
O2 Zn1 Zn1 71.11(6) 2_654 2_654
O2 Zn1 Zn1 88.08(7) 3_664 3_665
O2 Zn1 Zn1 44.75(8) 3_664 2_654
O2 Zn1 O2 78.64(3) 3_664 2_654
O3 Zn1 Zn1 84.38(7) . 3_665
O3 Zn1 Zn1 131.23(8) . 2_654
O3 Zn1 O1 97.02(11) . 1_554
O3 Zn1 O1 96.64(11) . 3_664
O3 Zn1 O2 90.80(10) . 2_654
O3 Zn1 O2 169.43(11) . 3_664
O3 Zn1 N1 92.78(15) . .
N1 Zn1 Zn1 108.29(12) . 2_654
N1 Zn1 Zn1 134.76(12) . 3_665
N1 Zn1 O2 175.54(15) . 2_654
N1 Zn1 O2 97.79(15) . 3_664
Zn1 O1 Zn1 99.45(12) 2_655 1_556
C1 O1 Zn1 123.1(2) . 1_556
C1 O1 Zn1 122.8(2) . 2_655
Zn1 O2 Zn1 92.21(10) 2_655 3_665
C7 O2 Zn1 123.7(3) . 2_655
C7 O2 Zn1 135.6(2) . 3_665
C7 O3 Zn1 124.8(3) . .
Zn1 N1 H1BC 107.3 . .
Zn1 N1 H1BD 107.3 . .
Zn1 N1 H1AA 103.3 . .
Zn1 N1 H1AB 103.3 . .
H1BC N1 H1BD 106.9 . .
H1AA N1 H1AB 105.2 . .
C8B N1 Zn1 135.5(12) . .
C8B N1 H1AA 103.3 . .
C8B N1 H1AB 103.3 . .
C8A N1 Zn1 120.2(5) . .
C8A N1 H1BC 107.3 . .
C8A N1 H1BD 107.3 . .
O1 C1 C2 124.4(3) . .
O1 C1 C6 118.0(3) . .
C6 C1 C2 117.7(3) . .
C1 C2 C7 123.7(3) . .
C3 C2 C1 119.0(3) . .
C3 C2 C7 117.3(3) . .
C2 C3 H3 118.3 . .
C4 C3 C2 123.3(3) . .
C4 C3 H3 118.3 . .
C3 C4 C4 121.9(4) . 6_766
C3 C4 C5 117.4(3) . .
C5 C4 C4 120.7(4) . 6_766
C4 C5 H5 119.7 . .
C6 C5 C4 120.7(4) . .
C6 C5 H5 119.7 . .
C1 C6 H6 119.0 . .
C5 C6 C1 121.9(3) . .
C5 C6 H6 119.0 . .
O2 C7 C2 119.5(3) . .
O3 C7 O2 123.1(4) . .
O3 C7 C2 117.5(3) . .
C9B N2B C10B 114(2) . .
C9B N2B C12B 117(2) . .
C12B N2B C10B 114(2) . .
N1 C8B H8BA 106.4 . .
N1 C8B H8BB 106.4 . .
N1 C8B C9B 124(3) . .
H8BA C8B H8BB 106.4 . .
C9B C8B H8BA 106.4 . .
C9B C8B H8BB 106.4 . .
N2B C9B H9BA 108.5 . .
N2B C9B H9BB 108.5 . .
C8B C9B N2B 115(2) . .
C8B C9B H9BA 108.5 . .
C8B C9B H9BB 108.5 . .
H9BA C9B H9BB 107.5 . .
N2B C10B H10A 110.9 . .
N2B C10B H10B 110.9 . .
N2B C10B C11B 104(3) . .
H10A C10B H10B 108.9 . .
C11B C10B H10A 110.9 . .
C11B C10B H10B 110.9 . .
C10B C11B H11A 109.5 . .
C10B C11B H11B 109.5 . .
C10B C11B H11C 109.5 . .
C10B C11B H11D 109.5 . .
C10B C11B H11E 109.5 . .
C10B C11B H11F 109.5 . .
H11A C11B H11B 109.5 . .
H11A C11B H11C 109.5 . .
H11A C11B H11D 141.1 . .
H11A C11B H11E 56.3 . .
H11A C11B H11F 56.3 . .
H11B C11B H11C 109.5 . .
H11B C11B H11D 56.3 . .
H11B C11B H11E 141.1 . .
H11B C11B H11F 56.3 . .
H11C C11B H11D 56.3 . .
H11C C11B H11E 56.3 . .
H11C C11B H11F 141.1 . .
H11D C11B H11E 109.5 . .
H11D C11B H11F 109.5 . .
H11E C11B H11F 109.5 . .
N2B C12B H12A 109.9 . .
N2B C12B H12B 109.9 . .
N2B C12B C13B 109(3) . .
H12A C12B H12B 108.3 . .
C13B C12B H12A 109.9 . .
C13B C12B H12B 109.9 . .
C12B C13B H13A 109.5 . .
C12B C13B H13B 109.5 . .
C12B C13B H13C 109.5 . .
C12B C13B H13D 109.5 . .
C12B C13B H13E 109.5 . .
C12B C13B H13F 109.5 . .
H13A C13B H13B 109.5 . .
H13A C13B H13C 109.5 . .
H13A C13B H13D 141.1 . .
H13A C13B H13E 56.3 . .
H13A C13B H13F 56.3 . .
H13B C13B H13C 109.5 . .
H13B C13B H13D 56.3 . .
H13B C13B H13E 141.1 . .
H13B C13B H13F 56.3 . .
H13C C13B H13D 56.3 . .
H13C C13B H13E 56.3 . .
H13C C13B H13F 141.1 . .
H13D C13B H13E 109.5 . .
H13D C13B H13F 109.5 . .
H13E C13B H13F 109.5 . .
C10C N2C C12C 121.6(19) . .
N2C C10C H10C 112.8 . .
N2C C10C H10D 112.8 . .
N2C C10C C11C 95(3) . .
H10C C10C H10D 110.3 . .
C11C C10C H10C 112.8 . .
C11C C10C H10D 112.8 . .
C10C C11C H11G 109.5 . .
C10C C11C H11H 109.5 . .
C10C C11C H11I 109.5 . .
C10C C11C H11J 109.5 . .
C10C C11C H11K 109.5 . .
C10C C11C H11L 109.5 . .
H11G C11C H11H 109.5 . .
H11G C11C H11I 109.5 . .
H11G C11C H11J 141.1 . .
H11G C11C H11K 56.3 . .
H11G C11C H11L 56.3 . .
H11H C11C H11I 109.5 . .
H11H C11C H11J 56.3 . .
H11H C11C H11K 141.1 . .
H11H C11C H11L 56.3 . .
H11I C11C H11J 56.3 . .
H11I C11C H11K 56.3 . .
H11I C11C H11L 141.1 . .
H11J C11C H11K 109.5 . .
H11J C11C H11L 109.5 . .
H11K C11C H11L 109.5 . .
N2C C12C H12C 112.8 . .
N2C C12C H12D 112.8 . .
N2C C12C C13C 95(3) . .
H12C C12C H12D 110.3 . .
C13C C12C H12C 112.8 . .
C13C C12C H12D 112.8 . .
C12C C13C H13G 109.5 . .
C12C C13C H13H 109.5 . .
C12C C13C H13I 109.5 . .
C12C C13C H13J 109.5 . .
C12C C13C H13K 109.5 . .
C12C C13C H13L 109.5 . .
H13G C13C H13H 109.5 . .
H13G C13C H13I 109.5 . .
H13G C13C H13J 141.1 . .
H13G C13C H13K 56.3 . .
H13G C13C H13L 56.3 . .
H13H C13C H13I 109.5 . .
H13H C13C H13J 56.3 . .
H13H C13C H13K 141.1 . .
H13H C13C H13L 56.3 . .
H13I C13C H13J 56.3 . .
H13I C13C H13K 56.3 . .
H13I C13C H13L 141.1 . .
H13J C13C H13K 109.5 . .
H13J C13C H13L 109.5 . .
H13K C13C H13L 109.5 . .
O4 C13C C12C 94(5) . .
O4 C13C H13G 103.0 . .
O4 C13C H13H 129.3 . .
O4 C13C H13I 20.7 . .
O4 C13C H13J 74.0 . .
O4 C13C H13K 46.7 . .
O4 C13C H13L 152.1 . .
C12A N2A C10A 97(3) . .
N2A C10A H10E 109.5 . .
N2A C10A H10F 109.5 . .
N2A C10A C11A 111(4) . .
H10E C10A H10F 108.1 . .
C11A C10A H10E 109.5 . .
C11A C10A H10F 109.5 . .
C10A C11A H11M 109.5 . .
C10A C11A H11N 109.5 . .
C10A C11A H11O 109.5 . .
H11M C11A H11N 109.5 . .
H11M C11A H11O 109.5 . .
H11N C11A H11O 109.5 . .
N2A C12A H12E 112.7 . .
N2A C12A H12F 112.7 . .
N2A C12A C13A 95(3) . .
H12E C12A H12F 110.2 . .
C13A C12A H12E 112.7 . .
C13A C12A H12F 112.7 . .
C12A C13A H13M 109.5 . .
C12A C13A H13N 109.5 . .
C12A C13A H13O 109.5 . .
C12A C13A H13P 109.5 . .
C12A C13A H13Q 109.5 . .
C12A C13A H13R 109.5 . .
H13M C13A H13N 109.5 . .
H13M C13A H13O 109.5 . .
H13M C13A H13P 141.1 . .
H13M C13A H13Q 56.3 . .
H13M C13A H13R 56.3 . .
H13N C13A H13O 109.5 . .
H13N C13A H13P 56.3 . .
H13N C13A H13Q 141.1 . .
H13N C13A H13R 56.3 . .
H13O C13A H13P 56.3 . .
H13O C13A H13Q 56.3 . .
H13O C13A H13R 141.1 . .
H13P C13A H13Q 109.5 . .
H13P C13A H13R 109.5 . .
H13Q C13A H13R 109.5 . .
N1 C8A H8AA 109.7 . .
N1 C8A H8AB 109.7 . .
N1 C8A C9A 109.7(11) . .
H8AA C8A H8AB 108.2 . .
C9A C8A H8AA 109.7 . .
C9A C8A H8AB 109.7 . .

loop_
_geom_bond_atom_site_label_1
_geom_bond_atom_site_label_2
_geom_bond_distance
_geom_bond_site_symmetry_2
Zn1 Zn1 3.1267(5) 2_654
Zn1 Zn1 3.1267(5) 3_665
Zn1 O1 2.059(3) 1_554
Zn1 O1 2.039(3) 3_664
Zn1 O2 2.203(3) 2_654
Zn1 O2 2.136(2) 3_664
Zn1 O3 2.037(2) .
Zn1 N1 2.124(4) .
O1 C1 1.334(5) .
O2 C7 1.263(5) .
O3 C7 1.262(4) .
N1 H1BC 0.9100 .
N1 H1BD 0.9100 .
N1 H1AA 0.9100 .
N1 H1AB 0.9100 .
N1 C8B 1.34(2) .
N1 C8A 1.416(10) .
C1 C2 1.425(5) .
C1 C6 1.403(5) .
C2 C3 1.401(5) .
C2 C7 1.490(5) .
C3 H3 0.9500 .
C3 C4 1.387(5) .
C4 C4 1.477(8) 6_766
C4 C5 1.406(5) .
C5 H5 0.9500 .
C5 C6 1.396(6) .
C6 H6 0.9500 .
N2B C9B 1.44(3) .
N2B C10B 1.48(3) .
N2B C12B 1.46(3) .
C8B H8BA 0.9900 .
C8B H8BB 0.9900 .
C8B C9B 1.44(3) .
C9B H9BA 0.9900 .
C9B H9BB 0.9900 .
C10B H10A 0.9900 .
C10B H10B 0.9900 .
C10B C11B 1.62(3) .
C11B H11A 0.9800 .
C11B H11B 0.9800 .
C11B H11C 0.9800 .
C11B H11D 0.9800 .
C11B H11E 0.9800 .
C11B H11F 0.9800 .
C12B H12A 0.9900 .
C12B H12B 0.9900 .
C12B C13B 1.57(3) .
C13B H13A 0.9800 .
C13B H13B 0.9800 .
C13B H13C 0.9800 .
C13B H13D 0.9800 .
C13B H13E 0.9800 .
C13B H13F 0.9800 .
N2C C10C 1.48(3) .
N2C C12C 1.48(3) .
C10C H10C 0.9900 .
C10C H10D 0.9900 .
C10C C11C 1.58(3) .
C11C H11G 0.9800 .
C11C H11H 0.9800 .
C11C H11I 0.9800 .
C11C H11J 0.9800 .
C11C H11K 0.9800 .
C11C H11L 0.9800 .
C12C H12C 0.9900 .
C12C H12D 0.9900 .
C12C C13C 1.56(3) .
C13C H13G 0.9800 .
C13C H13H 0.9800 .
C13C H13I 0.9800 .
C13C H13J 0.9800 .
C13C H13K 0.9800 .
C13C H13L 0.9800 .
C13C O4 1.40(10) .
N2A C10A 1.49(3) .
N2A C12A 1.48(3) .
C10A H10E 0.9900 .
C10A H10F 0.9900 .
C10A C11A 1.56(3) .
C11A H11M 0.9800 .
C11A H11N 0.9800 .
C11A H11O 0.9800 .
C12A H12E 0.9900 .
C12A H12F 0.9900 .
C12A C13A 1.56(3) .
C13A H13M 0.9800 .
C13A H13N 0.9800 .
C13A H13O 0.9800 .
C13A H13P 0.9800 .
C13A H13Q 0.9800 .
C13A H13R 0.9800 .
C8A H8AA 0.9900 .
C8A H8AB 0.9900 .
C8A C9A 1.537(19) .

loop_
_geom_torsion_atom_site_label_1
_geom_torsion_atom_site_label_2
_geom_torsion_atom_site_label_3
_geom_torsion_atom_site_label_4
_geom_torsion
_geom_torsion_site_symmetry_1
_geom_torsion_site_symmetry_4
Zn1 O1 C1 C2 -28.6(5) 2_655 .
Zn1 O1 C1 C2 102.2(4) 1_556 .
Zn1 O1 C1 C6 -78.0(4) 1_556 .
Zn1 O1 C1 C6 151.3(3) 2_655 .
Zn1 O2 C7 O3 -144.6(3) 2_655 .
Zn1 O2 C7 O3 -6.1(6) 3_665 .
Zn1 O2 C7 C2 37.3(4) 2_655 .
Zn1 O2 C7 C2 175.7(3) 3_665 .
Zn1 O3 C7 O2 12.9(5) . .
Zn1 O3 C7 C2 -168.9(3) . .
Zn1 N1 C8B C9B -173(2) . .
Zn1 N1 C8A C9A -173.4(11) . .
O1 C1 C2 C3 177.6(4) . .
O1 C1 C2 C7 -4.0(7) . .
O1 C1 C6 C5 -178.1(4) . .
N1 C8B C9B N2B 58(5) . .
C1 C2 C3 C4 1.4(7) . .
C1 C2 C7 O2 -1.2(6) . .
C1 C2 C7 O3 -179.5(4) . .
C2 C1 C6 C5 1.7(7) . .
C2 C3 C4 C4 179.4(3) . 6_766
C2 C3 C4 C5 0.1(7) . .
C3 C2 C7 O2 177.3(4) . .
C3 C2 C7 O3 -1.0(5) . .
C3 C4 C5 C6 -0.7(7) . .
C4 C4 C5 C6 -180.0(4) 6_766 .
C4 C5 C6 C1 -0.2(8) . .
C6 C1 C2 C3 -2.2(6) . .
C6 C1 C2 C7 176.2(4) . .
C7 C2 C3 C4 -177.2(4) . .
C9B N2B C10B C11B 52(7) . .
C9B N2B C12B C13B 25(6) . .
C10B N2B C9B C8B -151(4) . .
C10B N2B C12B C13B -111(5) . .
C12B N2B C9B C8B 72(6) . .
C12B N2B C10B C11B -170(5) . .
N2C C12C C13C O4 75(5) . .
C10C N2C C12C C13C 38(7) . .
C12C N2C C10C C11C 38(7) . .
C10A N2A C12A C13A 176(4) . .
C12A N2A C10A C11A 56(4) . .

loop_
_twin_individual_id
_twin_individual_mass_fraction_refined
1 0.532(15)
2 0.468(15)
